data_7128440
loop_
_publ_author_name
'Pan, Hong-Mei'
'Yang, Qian-Lu'
'Xing, Xin-Xin'
'Li, Jia-Peng'
'Meng, Fan-Lei'
'Zhang, Xin'
'Xiao, Pan-Chao'
'Yue, Cheng-Yang'
'Lei, Xiao-Wu'

_publ_section_title
;
 Enhancement of the photoluminescence efficiency of hybrid manganese
 halides through rational structural design.
;
_journal_issue 56
_journal_name_full 'Chemical communications (Cambridge, England)'
_journal_page_first 6907
_journal_page_last 6910
_journal_paper_doi 10.1039/d1cc02353e
_journal_volume 57
_journal_year 2021
_chemical_formula_moiety 'Cl4 Mn, 2(Cl), 2(C5 H14 N2)'
_chemical_formula_sum 'C10 H28 Cl6 Mn N4'
_chemical_formula_weight 472.00
_space_group_crystal_system orthorhombic
_space_group_IT_number 19
_space_group_name_Hall 'P 2ac 2ab'
_space_group_name_H-M_alt 'P 21 21 21'
_atom_sites_solution_hydrogens geom
_atom_sites_solution_primary dual
_audit_creation_date 2021-05-27
_audit_creation_method
;
Olex2 1.2
(compiled 2018.05.29 svn.r3508 for OlexSys, GUI svn.r5506)
;
_audit_update_record
;
2021-05-27 deposited with the CCDC.	2021-06-07 downloaded from the CCDC.
;
_cell_angle_alpha 90
_cell_angle_beta 90
_cell_angle_gamma 90
_cell_formula_units_Z 4
_cell_length_a 8.04650(10)
_cell_length_b 15.39100(10)
_cell_length_c 16.93960(10)
_cell_measurement_reflns_used 9922
_cell_measurement_temperature 296(2)
_cell_measurement_theta_max 24.29
_cell_measurement_theta_min 2.32
_cell_volume 2097.86(3)
_computing_cell_refinement 'APEX2 Software Suite (Bruker,2005)'
_computing_data_collection 'APEX2 Software Suite (Bruker,2005)'
_computing_data_reduction 'APEX2 Software Suite (Bruker,2005)'
_computing_molecular_graphics 'Olex2 (Dolomanov et al., 2009)'
_computing_publication_material 'Olex2 (Dolomanov et al., 2009)'
_computing_structure_refinement 'XL (Sheldrick, 2008)'
_computing_structure_solution 'XT (Sheldrick, 2015)'
_diffrn_ambient_temperature 296(2)
_diffrn_measured_fraction_theta_full 1.000
_diffrn_measured_fraction_theta_max 0.989
_diffrn_measurement_device_type 'Bruker APEX-II CCD'
_diffrn_measurement_method '\f and \w scans'
_diffrn_radiation_monochromator graphite
_diffrn_radiation_type CuK\a
_diffrn_radiation_wavelength 1.54178
_diffrn_reflns_av_R_equivalents 0.0371
_diffrn_reflns_av_unetI/netI 0.0151
_diffrn_reflns_Laue_measured_fraction_full 1.000
_diffrn_reflns_Laue_measured_fraction_max 0.989
_diffrn_reflns_limit_h_max 9
_diffrn_reflns_limit_h_min -10
_diffrn_reflns_limit_k_max 18
_diffrn_reflns_limit_k_min -19
_diffrn_reflns_limit_l_max 21
_diffrn_reflns_limit_l_min -21
_diffrn_reflns_number 48524
_diffrn_reflns_point_group_measured_fraction_full 1.000
_diffrn_reflns_point_group_measured_fraction_max 0.984
_diffrn_reflns_theta_full 67.679
_diffrn_reflns_theta_max 76.157
_diffrn_reflns_theta_min 3.880
_diffrn_source 'fine-focus sealed tube'
_diffrn_standards_number 0
_exptl_absorpt_coefficient_mu 12.136
_exptl_absorpt_correction_T_max 0.7291
_exptl_absorpt_correction_T_min 0.3993
_exptl_absorpt_correction_type multi-scan
_exptl_absorpt_process_details 'SADABS; Bruker, 2000'
_exptl_crystal_colour green
_exptl_crystal_density_diffrn 1.494
_exptl_crystal_density_method 'not measured'
_exptl_crystal_description prism
_exptl_crystal_F_000 972
_exptl_crystal_size_max 0.10
_exptl_crystal_size_mid 0.05
_exptl_crystal_size_min 0.01
_refine_diff_density_max 0.716
_refine_diff_density_min -0.524
_refine_diff_density_rms 0.051
_refine_ls_abs_structure_details
;
 Refined as an inversion twin.
;
_refine_ls_abs_structure_Flack -0.005(6)
_refine_ls_extinction_method none
_refine_ls_goodness_of_fit_ref 1.038
_refine_ls_hydrogen_treatment constr
_refine_ls_matrix_type full
_refine_ls_number_parameters 191
_refine_ls_number_reflns 4312
_refine_ls_number_restraints 0
_refine_ls_restrained_S_all 1.038
_refine_ls_R_factor_all 0.0260
_refine_ls_R_factor_gt 0.0246
_refine_ls_shift/su_max 0.001
_refine_ls_shift/su_mean 0.000
_refine_ls_structure_factor_coef Fsqd
_refine_ls_weighting_details 'w=1/[\s^2^(Fo^2^)+(0.0285P)^2^+1.0629P] where P=(Fo^2^+2Fc^2^)/3'
_refine_ls_weighting_scheme calc
_refine_ls_wR_factor_gt 0.0610
_refine_ls_wR_factor_ref 0.0621
_reflns_Friedel_coverage 0.742
_reflns_Friedel_fraction_full 1.000
_reflns_Friedel_fraction_max 0.977
_reflns_number_gt 4189
_reflns_number_total 4312
_reflns_threshold_expression 'I > 2\s(I)'
_cod_data_source_file d1cc02353e2.cif
_cod_data_source_block C10H28N4MnCl4
_cod_depositor_comments 'Adding full bibliography for 7128436--7128440.cif.'
_cod_database_code 7128440
_shelx_shelxl_version_number 2018/3
_shelx_space_group_comment
;
The symmetry employed for this shelxl refinement is uniquely defined
by the following loop, which should always be used as a source of
symmetry information in preference to the above space-group names.
They are only intended as comments.
;
_shelx_estimated_absorpt_t_max 0.811
_shelx_estimated_absorpt_t_min 0.218
_olex2_refinement_description
;
1. Twinned data refinement
 Scales: 1.005(6)
 -0.005(6)
2. Fixed Uiso
 At 1.2 times of:
  All C(H,H) groups, All N(H) groups, All N(H,H) groups
 At 1.5 times of:
  All C(H,H,H) groups
3.a Ternary CH refined with riding coordinates:
 N1(H1), N3(H3)
3.b Secondary CH2 refined with riding coordinates:
 N2(H2A,H2B), N4(H4A,H4B), C1(H1A,H1B), C2(H2C,H2D), C3(H3A,H3B), C4(H4C,H4D),
 C5(H5A,H5B), C6(H6A,H6B), C7(H7A,H7B), C9(H9A,H9B)
3.c Me refined with riding coordinates:
 C8(H8A,H8B,H8C), C10(H10A,H10B,H10C)
;
_olex2_submission_special_instructions 'No special instructions were received'

loop_
_space_group_symop_operation_xyz
'x, y, z'
'-x+1/2, -y, z+1/2'
'-x, y+1/2, -z+1/2'
'x+1/2, -y+1/2, -z'

loop_
_atom_site_label
_atom_site_type_symbol
_atom_site_fract_x
_atom_site_fract_y
_atom_site_fract_z
_atom_site_U_iso_or_equiv
_atom_site_adp_type
_atom_site_occupancy
_atom_site_site_symmetry_order
_atom_site_calc_flag
_atom_site_refinement_flags_posn
_atom_site_refinement_flags_adp
_atom_site_refinement_flags_occupancy
_atom_site_disorder_assembly
_atom_site_disorder_group
Mn1 Mn 0.67844(6) 0.55172(3) 0.77719(3) 0.03475(12) Uani 1 1 d . . . . .
Cl1 Cl 0.66052(10) 0.67715(5) 0.69432(4) 0.04190(17) Uani 1 1 d . . . . .
Cl2 Cl 0.95128(10) 0.49809(6) 0.76466(5) 0.04599(18) Uani 1 1 d . . . . .
Cl3 Cl 0.60584(14) 0.60560(7) 0.90244(5) 0.0589(2) Uani 1 1 d . . . . .
Cl4 Cl 0.47577(11) 0.45058(6) 0.73563(5) 0.0526(2) Uani 1 1 d . . . . .
Cl5 Cl 0.76759(10) 0.29314(5) 0.91158(5) 0.04375(18) Uani 1 1 d . . . . .
Cl6 Cl 0.40847(14) 0.37767(5) 0.47113(5) 0.0531(2) Uani 1 1 d . . . . .
N1 N 0.4524(4) 0.22295(17) 0.36540(17) 0.0457(7) Uani 1 1 d . . . . .
H1 H 0.448654 0.274203 0.399680 0.055 Uiso 1 1 calc R . . . .
N2 N 0.1290(4) 0.2402(2) 0.2979(2) 0.0603(9) Uani 1 1 d . . . . .
H2A H 0.032268 0.267751 0.293386 0.072 Uiso 1 1 calc R . . . .
H2B H 0.127528 0.194742 0.265462 0.072 Uiso 1 1 calc R . . . .
N3 N 0.1437(3) 0.61177(16) 0.52553(14) 0.0350(5) Uani 1 1 d . . . . .
H3 H 0.162800 0.673633 0.535814 0.042 Uiso 1 1 calc R . . . .
N4 N 0.4484(3) 0.57522(15) 0.44273(14) 0.0331(5) Uani 1 1 d . . . . .
H4A H 0.545268 0.593492 0.423514 0.040 Uiso 1 1 calc R . . . .
H4B H 0.438631 0.518913 0.431692 0.040 Uiso 1 1 calc R . . . .
C1 C 0.3113(4) 0.6237(2) 0.40413(17) 0.0375(6) Uani 1 1 d . . . . .
H1A H 0.312124 0.611693 0.347916 0.045 Uiso 1 1 calc R . . . .
H1B H 0.328495 0.685547 0.411342 0.045 Uiso 1 1 calc R . . . .
C2 C 0.2645(5) 0.2991(2) 0.2750(2) 0.0457(7) Uani 1 1 d . . . . .
H2C H 0.263119 0.350221 0.308529 0.055 Uiso 1 1 calc R . . . .
H2D H 0.249131 0.317730 0.220826 0.055 Uiso 1 1 calc R . . . .
C3 C 0.2809(4) 0.5620(2) 0.56358(17) 0.0390(7) Uani 1 1 d . . . . .
H3A H 0.263013 0.500326 0.555544 0.047 Uiso 1 1 calc R . . . .
H3B H 0.280378 0.573093 0.619956 0.047 Uiso 1 1 calc R . . . .
C4 C 0.1464(4) 0.5985(2) 0.43792(16) 0.0371(7) Uani 1 1 d . . . . .
H4C H 0.124184 0.537957 0.426075 0.044 Uiso 1 1 calc R . . . .
H4D H 0.059748 0.633274 0.413710 0.044 Uiso 1 1 calc R . . . .
C5 C 0.4276(4) 0.2534(2) 0.2832(2) 0.0469(8) Uani 1 1 d . . . . .
H5A H 0.430783 0.204089 0.247510 0.056 Uiso 1 1 calc R . . . .
H5B H 0.516892 0.292626 0.268696 0.056 Uiso 1 1 calc R . . . .
C6 C 0.3131(5) 0.1650(2) 0.38927(19) 0.0509(9) Uani 1 1 d . . . . .
H6A H 0.326771 0.148251 0.444088 0.061 Uiso 1 1 calc R . . . .
H6B H 0.315144 0.112646 0.357399 0.061 Uiso 1 1 calc R . . . .
C7 C 0.4467(4) 0.5875(2) 0.52977(19) 0.0407(7) Uani 1 1 d . . . . .
H7A H 0.469321 0.647855 0.542134 0.049 Uiso 1 1 calc R . . . .
H7B H 0.533277 0.552286 0.553532 0.049 Uiso 1 1 calc R . . . .
C8 C -0.0218(5) 0.5886(3) 0.5586(2) 0.0566(10) Uani 1 1 d . . . . .
H8A H -0.106381 0.622002 0.532540 0.085 Uiso 1 1 calc R . . . .
H8B H -0.042359 0.527834 0.550412 0.085 Uiso 1 1 calc R . . . .
H8C H -0.023487 0.601070 0.614103 0.085 Uiso 1 1 calc R . . . .
C9 C 0.1494(6) 0.2099(3) 0.3790(3) 0.0659(12) Uani 1 1 d . . . . .
H9A H 0.060130 0.170122 0.392077 0.079 Uiso 1 1 calc R . . . .
H9B H 0.143088 0.259010 0.414773 0.079 Uiso 1 1 calc R . . . .
C10 C 0.6167(6) 0.1816(3) 0.3766(4) 0.096(2) Uani 1 1 d . . . . .
H10A H 0.627672 0.162869 0.430442 0.145 Uiso 1 1 calc R . . . .
H10B H 0.626241 0.132306 0.342164 0.145 Uiso 1 1 calc R . . . .
H10C H 0.702747 0.222678 0.364564 0.145 Uiso 1 1 calc R . . . .

loop_
_atom_site_aniso_label
_atom_site_aniso_U_11
_atom_site_aniso_U_22
_atom_site_aniso_U_33
_atom_site_aniso_U_23
_atom_site_aniso_U_13
_atom_site_aniso_U_12
Mn1 0.0373(2) 0.0344(2) 0.0326(2) -0.00347(19) 0.00088(19) 0.0023(2)
Cl1 0.0444(4) 0.0415(4) 0.0398(4) 0.0059(3) 0.0059(3) 0.0050(3)
Cl2 0.0430(4) 0.0528(4) 0.0422(4) -0.0004(3) -0.0045(3) 0.0148(3)
Cl3 0.0761(6) 0.0641(5) 0.0364(4) -0.0121(4) 0.0070(4) -0.0010(5)
Cl4 0.0512(4) 0.0460(4) 0.0608(5) -0.0037(4) -0.0084(4) -0.0086(4)
Cl5 0.0449(4) 0.0346(4) 0.0518(4) 0.0008(3) 0.0004(3) -0.0074(3)
Cl6 0.0866(6) 0.0298(3) 0.0429(4) -0.0063(3) -0.0014(4) 0.0005(4)
N1 0.0521(16) 0.0326(13) 0.0523(16) -0.0091(12) -0.0228(14) 0.0072(12)
N2 0.0440(16) 0.0394(15) 0.098(3) 0.0048(16) -0.0225(17) 0.0036(12)
N3 0.0428(14) 0.0331(12) 0.0291(11) -0.0003(10) 0.0039(10) 0.0037(10)
N4 0.0328(12) 0.0300(12) 0.0366(12) -0.0015(9) 0.0031(10) -0.0021(10)
C1 0.0410(16) 0.0410(16) 0.0303(13) 0.0047(12) 0.0022(12) 0.0038(13)
C2 0.061(2) 0.0382(16) 0.0385(16) 0.0095(13) -0.0065(16) 0.0021(15)
C3 0.0535(18) 0.0377(16) 0.0258(13) 0.0010(11) 0.0015(12) 0.0113(14)
C4 0.0348(16) 0.0477(17) 0.0287(13) -0.0026(12) -0.0014(12) 0.0005(13)
C5 0.0478(19) 0.0458(18) 0.0472(18) 0.0053(15) 0.0144(15) 0.0006(15)
C6 0.089(3) 0.0331(16) 0.0306(14) 0.0046(12) -0.0010(16) 0.0022(18)
C7 0.0442(17) 0.0390(16) 0.0387(15) -0.0076(13) -0.0098(14) 0.0038(13)
C8 0.052(2) 0.068(2) 0.050(2) 0.0070(17) 0.0197(17) 0.0035(18)
C9 0.069(3) 0.0416(19) 0.087(3) 0.0000(19) 0.039(2) -0.0015(18)
C10 0.067(3) 0.057(3) 0.165(6) -0.027(3) -0.064(3) 0.027(2)

loop_
_atom_type_symbol
_atom_type_description
_atom_type_scat_dispersion_real
_atom_type_scat_dispersion_imag
_atom_type_scat_source
C C 0.0181 0.0091 'International Tables Vol C Tables 4.2.6.8 and 6.1.1.4'
H H 0.0000 0.0000 'International Tables Vol C Tables 4.2.6.8 and 6.1.1.4'
Cl Cl 0.3639 0.7018 'International Tables Vol C Tables 4.2.6.8 and 6.1.1.4'
Mn Mn -0.5299 2.8052 'International Tables Vol C Tables 4.2.6.8 and 6.1.1.4'
N N 0.0311 0.0180 'International Tables Vol C Tables 4.2.6.8 and 6.1.1.4'

loop_
_geom_angle_atom_site_label_1
_geom_angle_atom_site_label_2
_geom_angle_atom_site_label_3
_geom_angle
_geom_angle_site_symmetry_1
_geom_angle_site_symmetry_3
_geom_angle_publ_flag
Cl2 Mn1 Cl1 106.64(3) . . ?
Cl2 Mn1 Cl4 112.69(4) . . ?
Cl3 Mn1 Cl1 103.30(4) . . ?
Cl3 Mn1 Cl2 115.88(4) . . ?
Cl3 Mn1 Cl4 109.26(4) . . ?
Cl4 Mn1 Cl1 108.38(4) . . ?
C5 N1 H1 107.3 . . ?
C5 N1 C6 110.1(3) . . ?
C6 N1 H1 107.3 . . ?
C10 N1 H1 107.3 . . ?
C10 N1 C5 112.1(4) . . ?
C10 N1 C6 112.3(3) . . ?
H2A N2 H2B 108.0 . . ?
C2 N2 H2A 109.4 . . ?
C2 N2 H2B 109.4 . . ?
C9 N2 H2A 109.4 . . ?
C9 N2 H2B 109.4 . . ?
C9 N2 C2 111.2(3) . . ?
C3 N3 H3 107.8 . . ?
C3 N3 C4 110.3(2) . . ?
C4 N3 H3 107.8 . . ?
C8 N3 H3 107.8 . . ?
C8 N3 C3 112.2(3) . . ?
C8 N3 C4 110.7(3) . . ?
H4A N4 H4B 108.0 . . ?
C1 N4 H4A 109.3 . . ?
C1 N4 H4B 109.3 . . ?
C1 N4 C7 111.5(2) . . ?
C7 N4 H4A 109.3 . . ?
C7 N4 H4B 109.3 . . ?
N4 C1 H1A 109.4 . . ?
N4 C1 H1B 109.4 . . ?
N4 C1 C4 111.2(2) . . ?
H1A C1 H1B 108.0 . . ?
C4 C1 H1A 109.4 . . ?
C4 C1 H1B 109.4 . . ?
N2 C2 H2C 109.7 . . ?
N2 C2 H2D 109.7 . . ?
N2 C2 C5 109.7(3) . . ?
H2C C2 H2D 108.2 . . ?
C5 C2 H2C 109.7 . . ?
C5 C2 H2D 109.7 . . ?
N3 C3 H3A 109.4 . . ?
N3 C3 H3B 109.4 . . ?
N3 C3 C7 111.0(2) . . ?
H3A C3 H3B 108.0 . . ?
C7 C3 H3A 109.4 . . ?
C7 C3 H3B 109.4 . . ?
N3 C4 H4C 109.5 . . ?
N3 C4 H4D 109.5 . . ?
C1 C4 N3 110.9(3) . . ?
C1 C4 H4C 109.5 . . ?
C1 C4 H4D 109.5 . . ?
H4C C4 H4D 108.0 . . ?
N1 C5 C2 110.7(3) . . ?
N1 C5 H5A 109.5 . . ?
N1 C5 H5B 109.5 . . ?
C2 C5 H5A 109.5 . . ?
C2 C5 H5B 109.5 . . ?
H5A C5 H5B 108.1 . . ?
N1 C6 H6A 109.5 . . ?
N1 C6 H6B 109.5 . . ?
N1 C6 C9 110.7(3) . . ?
H6A C6 H6B 108.1 . . ?
C9 C6 H6A 109.5 . . ?
C9 C6 H6B 109.5 . . ?
N4 C7 C3 110.7(3) . . ?
N4 C7 H7A 109.5 . . ?
N4 C7 H7B 109.5 . . ?
C3 C7 H7A 109.5 . . ?
C3 C7 H7B 109.5 . . ?
H7A C7 H7B 108.1 . . ?
N3 C8 H8A 109.5 . . ?
N3 C8 H8B 109.5 . . ?
N3 C8 H8C 109.5 . . ?
H8A C8 H8B 109.5 . . ?
H8A C8 H8C 109.5 . . ?
H8B C8 H8C 109.5 . . ?
N2 C9 C6 110.8(3) . . ?
N2 C9 H9A 109.5 . . ?
N2 C9 H9B 109.5 . . ?
C6 C9 H9A 109.5 . . ?
C6 C9 H9B 109.5 . . ?
H9A C9 H9B 108.1 . . ?
N1 C10 H10A 109.5 . . ?
N1 C10 H10B 109.5 . . ?
N1 C10 H10C 109.5 . . ?
H10A C10 H10B 109.5 . . ?
H10A C10 H10C 109.5 . . ?
H10B C10 H10C 109.5 . . ?

loop_
_geom_bond_atom_site_label_1
_geom_bond_atom_site_label_2
_geom_bond_distance
_geom_bond_site_symmetry_2
_geom_bond_publ_flag
Mn1 Cl1 2.3913(9) . ?
Mn1 Cl2 2.3550(9) . ?
Mn1 Cl3 2.3516(9) . ?
Mn1 Cl4 2.3619(9) . ?
N1 H1 0.9800 . ?
N1 C5 1.483(5) . ?
N1 C6 1.489(5) . ?
N1 C10 1.479(5) . ?
N2 H2A 0.8900 . ?
N2 H2B 0.8900 . ?
N2 C2 1.470(5) . ?
N2 C9 1.459(6) . ?
N3 H3 0.9800 . ?
N3 C3 1.490(4) . ?
N3 C4 1.498(3) . ?
N3 C8 1.488(4) . ?
N4 H4A 0.8900 . ?
N4 H4B 0.8900 . ?
N4 C1 1.483(4) . ?
N4 C7 1.487(4) . ?
C1 H1A 0.9700 . ?
C1 H1B 0.9700 . ?
C1 C4 1.496(4) . ?
C2 H2C 0.9700 . ?
C2 H2D 0.9700 . ?
C2 C5 1.496(5) . ?
C3 H3A 0.9700 . ?
C3 H3B 0.9700 . ?
C3 C7 1.504(5) . ?
C4 H4C 0.9700 . ?
C4 H4D 0.9700 . ?
C5 H5A 0.9700 . ?
C5 H5B 0.9700 . ?
C6 H6A 0.9700 . ?
C6 H6B 0.9700 . ?
C6 C9 1.497(6) . ?
C7 H7A 0.9700 . ?
C7 H7B 0.9700 . ?
C8 H8A 0.9600 . ?
C8 H8B 0.9600 . ?
C8 H8C 0.9600 . ?
C9 H9A 0.9700 . ?
C9 H9B 0.9700 . ?
C10 H10A 0.9600 . ?
C10 H10B 0.9600 . ?
C10 H10C 0.9600 . ?

loop_
_twin_individual_id
_twin_individual_mass_fraction_refined
1 1.005(6)
2 -0.005(6)
